data_2311086
loop_
_publ_author_name
'Hoser, Anna A.'
'Madsen, Anders \/O.'

_publ_section_title
;
 Dynamic quantum crystallography: lattice-dynamical models refined against
 diffraction data. I. Theory
;
_journal_issue 2
_journal_name_full 'Acta Crystallographica Section A'
_journal_page_first 206
_journal_page_last 214
_journal_paper_doi 10.1107/S2053273315024699
_journal_volume 72
_journal_year 2016
_chemical_formula_sum 'C H4 N2 O'
_chemical_formula_weight 60.08
_chemical_name_systematic
; 
 ? 
;
_space_group_IT_number 113
_symmetry_space_group_name_Hall 'P -4 2ab'
_symmetry_space_group_name_H-M 'P -4 21 m'
_atom_sites_solution_hydrogens geom
_atom_sites_solution_primary direct
_atom_sites_solution_secondary difmap
_audit_creation_method SHELXL-97
_cell_angle_alpha 90.00
_cell_angle_beta 90.00
_cell_angle_gamma 90.00
_cell_formula_units_Z 2
_cell_length_a 5.5780(6)
_cell_length_b 5.5780(6)
_cell_length_c 4.6860(7)
_cell_measurement_temperature 293(2)
_cell_volume 145.80(3)
_computing_structure_refinement 'SHELXL-97 (Sheldrick, 1997)'
_computing_structure_solution 'SHELXS-97 (Sheldrick, 1990)'
_diffrn_ambient_temperature 293(2)
_diffrn_measured_fraction_theta_full 0.938
_diffrn_measured_fraction_theta_max 0.938
_diffrn_radiation_monochromator graphite
_diffrn_radiation_source 'fine-focus sealed tube'
_diffrn_radiation_wavelength 0.59960
_diffrn_reflns_av_R_equivalents 0.0000
_diffrn_reflns_av_sigmaI/netI 0.0153
_diffrn_reflns_limit_h_max 15
_diffrn_reflns_limit_h_min -15
_diffrn_reflns_limit_k_max 0
_diffrn_reflns_limit_k_min -15
_diffrn_reflns_limit_l_max 0
_diffrn_reflns_limit_l_min -13
_diffrn_reflns_number 1045
_diffrn_reflns_theta_full 59.82
_diffrn_reflns_theta_max 59.82
_diffrn_reflns_theta_min 3.67
_exptl_absorpt_coefficient_mu 0.071
_exptl_crystal_density_diffrn 1.368
_exptl_crystal_density_method 'not measured'
_exptl_crystal_F_000 64
_refine_diff_density_max 0.803
_refine_diff_density_min -0.615
_refine_diff_density_rms 0.067
_refine_ls_abs_structure_details 'Flack H D (1983), Acta Cryst. A39, 876-881'
_refine_ls_abs_structure_Flack -1(2)
_refine_ls_extinction_method none
_refine_ls_goodness_of_fit_ref 1.267
_refine_ls_hydrogen_treatment mixed
_refine_ls_matrix_type full
_refine_ls_number_parameters 6
_refine_ls_number_reflns 1045
_refine_ls_number_restraints 0
_refine_ls_restrained_S_all 1.267
_refine_ls_R_factor_all 0.0512
_refine_ls_R_factor_gt 0.0406
_refine_ls_shift/su_max 0.000
_refine_ls_shift/su_mean 0.000
_refine_ls_structure_factor_coef Fsqd
_refine_ls_weighting_details 'calc w=1/[\s^2^(Fo^2^)+(0.1000P)^2^+0.0000P] where P=(Fo^2^+2Fc^2^)/3'
_refine_ls_weighting_scheme calc
_refine_ls_wR_factor_gt 0.1580
_refine_ls_wR_factor_ref 0.1581
_reflns_number_gt 817
_reflns_number_total 1045
_reflns_threshold_expression >2sigma(I)
_cod_data_source_file urea_4_631g.cif
_cod_data_source_block test
_cod_depositor_comments
;
The following automatic conversions were performed:
'_atom_site_symetry_multiplicity' tag replaced with
'_atom_site_symmetry_multiplicity' tag as specified in the
replacement file
'/usr/data/users/saulius/crontab/automatic-downloads/rss-feeds/IUCr/lib/lists/replacement-tags.lst'.

Automatic conversion script
Id: cif_correct_tags 4268 2015-11-12 08:31:59Z antanas 

2019-10-02
Z value and formula fixed to values more according to usual
chemical conventions.                 miguel
;
_cod_original_formula_weight 15.02
_cod_original_formula_units_Z 8
_cod_original_formula_sum 'C0.25 H N0.50 O0.25'
_cod_database_code 2311086

loop_
_symmetry_equiv_pos_as_xyz
'x, y, z'
'-x, -y, z'
'-y, x, -z'
'y, -x, -z'
'-x+1/2, y+1/2, -z'
'x+1/2, -y+1/2, -z'
'y+1/2, x+1/2, z'
'-y+1/2, -x+1/2, z'

loop_
_atom_site_label
_atom_site_type_symbol
_atom_site_fract_x
_atom_site_fract_y
_atom_site_fract_z
_atom_site_U_iso_or_equiv
_atom_site_adp_type
_atom_site_occupancy
_atom_site_symmetry_multiplicity
_atom_site_calc_flag
_atom_site_refinement_flags
C C 0.0000 0.5000 0.32797(11) 0.012 Uani 1 4 d S
O O 0.0000 0.5000 0.59634(8) 0.015 Uani 1 4 d S
N N 0.14499(7) 0.64499(7) 0.17840(9) 0.024 Uani 1 2 d S
H1 H 0.2557 0.7557 0.2841 0.033 Uani 1 2 d S
H2 H 0.1431 0.6431 -0.0348 0.032 Uani 1 2 d S

loop_
_atom_site_aniso_label
_atom_site_aniso_U_11
_atom_site_aniso_U_22
_atom_site_aniso_U_33
_atom_site_aniso_U_23
_atom_site_aniso_U_13
_atom_site_aniso_U_12
C 0.01509 0.01509 0.00685 -0.00000 -0.00000 -0.00040
O 0.01851 0.01851 0.00699 -0.00000 -0.00000 -0.00024
N 0.03147 0.03147 0.00887 0.00055 0.00055 -0.01672
H1 0.03946 0.03946 0.02155 -0.00192 -0.00192 -0.01859
H2 0.04187 0.04187 0.01309 0.00155 0.00155 -0.01186

loop_
_atom_type_symbol
_atom_type_description
_atom_type_scat_dispersion_real
_atom_type_scat_dispersion_imag
_atom_type_scat_source
C C 0.0015 0.0009 'International Tables Vol C Tables 4.2.6.8 and 6.1.1.4'
H H 0.0000 0.0000 'International Tables Vol C Tables 4.2.6.8 and 6.1.1.4'
N N 0.0030 0.0019 'International Tables Vol C Tables 4.2.6.8 and 6.1.1.4'
O O 0.0056 0.0036 'International Tables Vol C Tables 4.2.6.8 and 6.1.1.4'

loop_
_geom_angle_atom_site_label_1
_geom_angle_atom_site_label_2
_geom_angle_atom_site_label_3
_geom_angle
_geom_angle_site_symmetry_1
_geom_angle_site_symmetry_3
O C N 121.50(3) . 2_565
O C N 121.50(3) . .
N C N 117.00(6) 2_565 .

loop_
_geom_bond_atom_site_label_1
_geom_bond_atom_site_label_2
_geom_bond_distance
_geom_bond_site_symmetry_2
C O 1.2576(7) .
C N 1.3415(6) 2_565
C N 1.3415(6) .
